data_4311095
loop_
_publ_author_name
'Sabine Weinrich'
'Holger Piotrowski'
'Martin Vogt'
'Axel Schulz'
'Matthias Westerhausen'

_publ_section_title
;
 Dimeric (Tris(tert-butyl)silyl)phosphanyl
 (Tris(tert-butyl)silyl)phosphanediyl Gallane: A Molecule with a Ga-P-Ga
 Heteroallyl System
;
_journal_name_full 'Inorganic Chemistry'
_journal_page_first 3756
_journal_page_last 3762
_journal_paper_doi 10.1021/ic0303284
_journal_volume 43
_journal_year 2004
_chemical_formula_moiety 'C20 H12 Cs2 O4 P4.2[C H4 O]'
_chemical_formula_sum 'C22 H20 Cs2 O6 P4'
_chemical_formula_weight 770.08
_chemical_melting_point ?
_chemical_name_common ?
_chemical_name_systematic ?
_space_group_IT_number 2
_symmetry_cell_setting triclinic
_symmetry_space_group_name_Hall '-P 1'
_symmetry_space_group_name_H-M 'P -1'
_atom_sites_solution_hydrogens geom
_atom_sites_solution_primary direct
_atom_sites_solution_secondary difmap
_audit_creation_method SHELXL-97
_cell_angle_alpha 109.050(11)
_cell_angle_beta 90.524(12)
_cell_angle_gamma 90.620(13)
_cell_formula_units_Z 2
_cell_length_a 7.157(5)
_cell_length_b 12.363(9)
_cell_length_c 14.690(10)
_cell_measurement_reflns_used 51
_cell_measurement_temperature 125(2)
_cell_measurement_theta_max 28
_cell_measurement_theta_min 12
_cell_volume 1228.4(15)
_computing_cell_refinement 'Bruker SMART'
_computing_data_collection 'Bruker SMART'
_computing_data_reduction 'Bruker SHELXTL'
_computing_molecular_graphics 'Bruker SHELXTL'
_computing_publication_material 'Bruker SHELXTL'
_computing_structure_refinement 'SHELXL-97 (Sheldrick, 1997)'
_computing_structure_solution 'SHELXS-97 (Sheldrick, 1990)'
_diffrn_ambient_temperature 125(2)
_diffrn_detector_area_resol_mean 0.83
_diffrn_measured_fraction_theta_full 0.946
_diffrn_measured_fraction_theta_max 0.946
_diffrn_measurement_device_type 'CCD area detector'
_diffrn_measurement_method 'phi and omega scans'
_diffrn_radiation_monochromator graphite
_diffrn_radiation_source 'fine-focus sealed tube'
_diffrn_radiation_type MoK\a
_diffrn_radiation_wavelength 0.71073
_diffrn_reflns_av_R_equivalents 0.0482
_diffrn_reflns_av_sigmaI/netI 0.0607
_diffrn_reflns_limit_h_max 7
_diffrn_reflns_limit_h_min -7
_diffrn_reflns_limit_k_max 13
_diffrn_reflns_limit_k_min -12
_diffrn_reflns_limit_l_max 15
_diffrn_reflns_limit_l_min -16
_diffrn_reflns_number 6086
_diffrn_reflns_theta_full 23.43
_diffrn_reflns_theta_max 23.43
_diffrn_reflns_theta_min 2.62
_diffrn_standards_decay_% ?
_diffrn_standards_interval_count ?
_diffrn_standards_interval_time ?
_diffrn_standards_number ?
_exptl_absorpt_coefficient_mu 3.266
_exptl_absorpt_correction_T_max 1.00000
_exptl_absorpt_correction_T_min 0.626939
_exptl_absorpt_correction_type multi-scan
_exptl_absorpt_process_details ?
_exptl_crystal_colour yellow
_exptl_crystal_density_diffrn 2.082
_exptl_crystal_density_meas ?
_exptl_crystal_density_method 'not measured'
_exptl_crystal_description prism
_exptl_crystal_F_000 740
_exptl_crystal_size_max 0.2
_exptl_crystal_size_mid 0.1
_exptl_crystal_size_min 0.1
_refine_diff_density_max 1.500
_refine_diff_density_min -1.339
_refine_diff_density_rms 0.195
_refine_ls_extinction_coef 0.0038(7)
_refine_ls_extinction_expression Fc^*^=kFc[1+0.001xFc^2^\l^3^/sin(2\q)]^-1/4^
_refine_ls_extinction_method SHELXL
_refine_ls_goodness_of_fit_ref 0.972
_refine_ls_hydrogen_treatment RIDING
_refine_ls_matrix_type full
_refine_ls_number_parameters 310
_refine_ls_number_reflns 3396
_refine_ls_number_restraints 0
_refine_ls_restrained_S_all 0.972
_refine_ls_R_factor_all 0.0652
_refine_ls_R_factor_gt 0.0481
_refine_ls_shift/su_max 0.057
_refine_ls_shift/su_mean 0.001
_refine_ls_structure_factor_coef Fsqd
_refine_ls_weighting_details 'calc w=1/[\s^2^(Fo^2^)+(0.0789P)^2^+0.0000P] where P=(Fo^2^+2Fc^2^)/3'
_refine_ls_weighting_scheme calc
_refine_ls_wR_factor_gt 0.1094
_refine_ls_wR_factor_ref 0.1163
_reflns_number_gt 2578
_reflns_number_total 3396
_reflns_threshold_expression >2sigma(I)
_cod_data_source_file ic0303284_3.cif
_cod_data_source_block 8
_cod_depositor_comments
;
The following automatic conversions were performed:
'_symmetry_cell_setting' value 'Triclinic' changed to 'triclinic'
according to '/home/adriana/struct/CIF-dictionaries/cif_core.dic'
dictionary named 'cif_core.dic' version 2.4.1 from
2010-06-29.

'_exptl_absorpt_correction_type' value 'multiscan' changed to
'multi-scan' according to
'/home/adriana/struct/CIF-dictionaries/cif_core.dic' dictionary named
'cif_core.dic' version 2.4.1 from 2010-06-29.

Automatic conversion script
Id: cif_fix_enum 1555 2011-01-17 13:19:09Z saulius 

The following automatic conversions were performed:

'_chemical_melting_point' value '-' was changed to '?' - the value is
undefined or not given.

Automatic conversion script
Id: cif_fix_values 1569 2011-02-09 13:29:24Z adriana 

The following automatic conversions were performed:

'_exptl_crystal_density_meas' value '-' was changed to '?' - the
value is perceived as not measured.

Automatic conversion script
Id: cif_fix_values 3008 2015-01-20 13:52:24Z robertas 

Replacing value '-' with '?' for the following tags:
'_chemical_name_common', '_chemical_name_systematic', 
'_diffrn_standards_decay_%', '_diffrn_standards_interval_count', 
'_diffrn_standards_interval_time', '_diffrn_standards_number',
'_exptl_absorpt_process_details'.

Antanas Vaitkus, 2015-02-20
;
_cod_original_cell_volume 1228.6(15)
_cod_database_code 4311095

loop_
_symmetry_equiv_pos_as_xyz
'x, y, z'
'-x, -y, -z'

loop_
_atom_site_label
_atom_site_type_symbol
_atom_site_fract_x
_atom_site_fract_y
_atom_site_fract_z
_atom_site_U_iso_or_equiv
_atom_site_adp_type
_atom_site_occupancy
_atom_site_symmetry_multiplicity
_atom_site_calc_flag
_atom_site_refinement_flags
_atom_site_disorder_assembly
_atom_site_disorder_group
Cs1 Cs 0.27226(8) 0.06875(4) -0.10511(4) 0.0210(2) Uani 1 1 d . . .
P1 P 0.7546(3) 0.20494(17) 0.04702(15) 0.0155(5) Uani 1 1 d . . .
O1 O 0.9117(9) 0.1240(5) 0.0073(4) 0.0224(14) Uani 1 1 d . . .
C1 C 0.7176(12) 0.2989(7) -0.0237(6) 0.0158(19) Uani 1 1 d . . .
Cs2 Cs 0.21386(8) 0.11797(5) 0.16319(4) 0.0231(2) Uani 1 1 d . . .
C2 C 0.6680(12) 0.2638(7) -0.1188(6) 0.019(2) Uani 1 1 d . . .
H2A H 0.6518 0.1846 -0.1536 0.023 Uiso 1 1 calc R . .
O2 O 0.5732(9) 0.1507(5) 0.0614(4) 0.0191(14) Uani 1 1 d . . .
O3 O 0.5089(9) 0.1303(5) 0.3093(4) 0.0237(15) Uani 1 1 d . . .
C3 C 0.6411(13) 0.3456(8) -0.1648(6) 0.024(2) Uani 1 1 d . . .
H3A H 0.5984 0.3210 -0.2299 0.029 Uiso 1 1 calc R . .
O4 O 0.8493(9) 0.1481(4) 0.2638(4) 0.0199(14) Uani 1 1 d . . .
C4 C 0.6748(14) 0.4607(8) -0.1183(6) 0.026(2) Uani 1 1 d . . .
H4A H 0.6569 0.5139 -0.1518 0.032 Uiso 1 1 calc R . .
C5 C 0.7349(13) 0.4988(7) -0.0229(6) 0.020(2) Uani 1 1 d . . .
C6 C 0.7824(14) 0.6152(7) 0.0290(6) 0.026(2) Uani 1 1 d . . .
H6A H 0.7712 0.6710 -0.0023 0.031 Uiso 1 1 calc R . .
C7 C 0.8430(14) 0.6482(7) 0.1218(6) 0.024(2) Uani 1 1 d . . .
H7A H 0.8739 0.7263 0.1542 0.029 Uiso 1 1 calc R . .
C8 C 0.8607(13) 0.5677(7) 0.1706(6) 0.021(2) Uani 1 1 d . . .
H8A H 0.9029 0.5921 0.2358 0.025 Uiso 1 1 calc R . .
P9 P 0.8568(3) 0.34267(18) 0.17959(15) 0.0155(5) Uani 1 1 d . . .
C9 C 0.8169(13) 0.4535(7) 0.1243(6) 0.019(2) Uani 1 1 d . . .
C10 C 0.7553(12) 0.4174(7) 0.0264(6) 0.0151(19) Uani 1 1 d . . .
P11 P 0.5987(3) 0.35379(18) 0.26446(15) 0.0173(5) Uani 1 1 d . . .
C11 C 0.6776(12) 0.4571(7) 0.3810(6) 0.0165(19) Uani 1 1 d . . .
C12 C 0.6700(13) 0.5731(7) 0.4002(6) 0.021(2) Uani 1 1 d . . .
H12A H 0.6267 0.6026 0.3518 0.025 Uiso 1 1 calc R . .
C13 C 0.7259(14) 0.6491(7) 0.4912(6) 0.025(2) Uani 1 1 d . . .
H13A H 0.7249 0.7294 0.5029 0.031 Uiso 1 1 calc R . .
C14 C 0.7817(13) 0.6075(8) 0.5628(6) 0.022(2) Uani 1 1 d . . .
H14A H 0.8206 0.6592 0.6236 0.027 Uiso 1 1 calc R . .
C15 C 0.7818(13) 0.4894(7) 0.5472(6) 0.019(2) Uani 1 1 d . . .
C16 C 0.8338(15) 0.4383(9) 0.6184(6) 0.030(2) Uani 1 1 d . . .
H16A H 0.8740 0.4868 0.6802 0.037 Uiso 1 1 calc R . .
C17 C 0.8281(13) 0.3251(7) 0.6015(6) 0.021(2) Uani 1 1 d . . .
H17A H 0.8545 0.2956 0.6523 0.025 Uiso 1 1 calc R . .
C18 C 0.7827(14) 0.2485(8) 0.5077(6) 0.023(2) Uani 1 1 d . . .
H18A H 0.7840 0.1682 0.4953 0.028 Uiso 1 1 calc R . .
P19 P 0.6774(3) 0.20655(18) 0.31370(15) 0.0171(5) Uani 1 1 d . . .
C19 C 0.7371(13) 0.2917(7) 0.4353(6) 0.020(2) Uani 1 1 d . . .
C20 C 0.7326(12) 0.4136(6) 0.4542(5) 0.0139(19) Uani 1 1 d . . .
O21 O 0.4265(19) 0.0876(7) -0.2982(6) 0.094(4) Uani 1 1 d . . .
H21D H 0.4771 0.0233 -0.3134 0.113 Uiso 1 1 calc R . .
C21 C 0.377(2) 0.1108(10) -0.3792(8) 0.069(5) Uani 1 1 d . . .
H21A H 0.3789 0.0402 -0.4346 0.103 Uiso 1 1 calc R . .
H21B H 0.4649 0.1667 -0.3895 0.103 Uiso 1 1 calc R . .
H21C H 0.2505 0.1421 -0.3721 0.103 Uiso 1 1 calc R . .
O22 O 0.0360(14) -0.0411(7) 0.2753(6) 0.063(3) Uani 1 1 d . . .
H22D H -0.0187 0.0188 0.2757 0.075 Uiso 1 1 calc R . .
C22 C 0.118(3) -0.0246(15) 0.3656(11) 0.102(6) Uani 1 1 d . . .
H22A H 0.2530 -0.0348 0.3587 0.153 Uiso 1 1 calc R . .
H22B H 0.0652 -0.0804 0.3931 0.153 Uiso 1 1 calc R . .
H22C H 0.0920 0.0530 0.4082 0.153 Uiso 1 1 calc R . .

loop_
_atom_site_aniso_label
_atom_site_aniso_U_11
_atom_site_aniso_U_22
_atom_site_aniso_U_33
_atom_site_aniso_U_23
_atom_site_aniso_U_13
_atom_site_aniso_U_12
Cs1 0.0292(4) 0.0163(3) 0.0179(3) 0.0060(2) 0.0014(2) 0.0021(2)
P1 0.0230(14) 0.0114(11) 0.0137(11) 0.0064(9) -0.0002(10) 0.0024(9)
O1 0.032(4) 0.022(3) 0.016(3) 0.010(2) 0.000(3) 0.002(3)
C1 0.018(5) 0.011(4) 0.018(5) 0.005(3) 0.007(4) 0.001(4)
Cs2 0.0233(4) 0.0287(4) 0.0192(3) 0.0102(2) -0.0009(2) 0.0024(3)
C2 0.017(5) 0.026(5) 0.015(5) 0.008(4) 0.001(4) -0.003(4)
O2 0.025(4) 0.018(3) 0.015(3) 0.007(2) 0.000(3) 0.000(3)
O3 0.031(4) 0.023(3) 0.022(3) 0.014(3) -0.008(3) -0.007(3)
C3 0.020(6) 0.044(6) 0.012(5) 0.012(4) -0.003(4) 0.008(4)
O4 0.034(4) 0.012(3) 0.014(3) 0.004(2) -0.001(3) 0.007(3)
C4 0.026(6) 0.035(6) 0.022(5) 0.015(4) 0.007(4) 0.012(4)
C5 0.023(6) 0.021(5) 0.018(5) 0.007(4) 0.008(4) 0.000(4)
C6 0.033(6) 0.023(5) 0.033(6) 0.024(4) 0.019(5) 0.013(4)
C7 0.027(6) 0.018(5) 0.025(5) 0.006(4) 0.007(4) 0.005(4)
C8 0.019(6) 0.024(5) 0.020(5) 0.008(4) 0.004(4) 0.001(4)
P9 0.0246(14) 0.0137(11) 0.0110(11) 0.0076(9) -0.0009(10) 0.0022(10)
C9 0.024(6) 0.014(4) 0.017(5) 0.003(3) 0.007(4) 0.005(4)
C10 0.017(5) 0.018(4) 0.014(4) 0.012(3) 0.007(4) 0.008(4)
P11 0.0235(14) 0.0180(12) 0.0131(11) 0.0088(9) -0.0001(10) -0.0004(10)
C11 0.015(5) 0.014(4) 0.019(5) 0.002(3) 0.008(4) 0.003(4)
C12 0.019(5) 0.025(5) 0.019(5) 0.008(4) 0.001(4) 0.007(4)
C13 0.028(6) 0.015(5) 0.028(5) 0.000(4) 0.016(4) -0.002(4)
C14 0.015(5) 0.032(5) 0.013(4) -0.003(4) 0.007(4) -0.007(4)
C15 0.017(5) 0.029(5) 0.008(4) 0.001(4) 0.004(4) 0.006(4)
C16 0.029(6) 0.047(7) 0.007(4) -0.002(4) -0.004(4) -0.009(5)
C17 0.019(5) 0.033(6) 0.017(5) 0.016(4) -0.001(4) 0.003(4)
C18 0.030(6) 0.026(5) 0.019(5) 0.015(4) 0.004(4) 0.007(4)
P19 0.0246(14) 0.0171(12) 0.0112(11) 0.0070(9) -0.0006(10) -0.0007(10)
C19 0.021(5) 0.022(5) 0.018(5) 0.010(4) 0.005(4) -0.006(4)
C20 0.015(5) 0.012(4) 0.012(4) 0.001(3) 0.006(4) 0.002(4)
O21 0.193(13) 0.049(6) 0.044(6) 0.019(4) -0.021(7) -0.007(7)
C21 0.144(15) 0.036(7) 0.037(7) 0.027(5) -0.003(8) -0.005(8)
O22 0.085(7) 0.065(6) 0.041(5) 0.022(4) -0.010(5) -0.006(5)
C22 0.126(17) 0.124(15) 0.079(12) 0.063(11) -0.001(11) 0.004(12)

loop_
_atom_type_symbol
_atom_type_description
_atom_type_scat_dispersion_real
_atom_type_scat_dispersion_imag
_atom_type_scat_source
C C 0.0033 0.0016 'International Tables Vol C Tables 4.2.6.8 and 6.1.1.4'
H H 0.0000 0.0000 'International Tables Vol C Tables 4.2.6.8 and 6.1.1.4'
O O 0.0106 0.0060 'International Tables Vol C Tables 4.2.6.8 and 6.1.1.4'
P P 0.1023 0.0942 'International Tables Vol C Tables 4.2.6.8 and 6.1.1.4'
Cs Cs -0.3680 2.1192 'International Tables Vol C Tables 4.2.6.8 and 6.1.1.4'

loop_
_geom_angle_atom_site_label_1
_geom_angle_atom_site_label_2
_geom_angle_atom_site_label_3
_geom_angle
_geom_angle_site_symmetry_1
_geom_angle_site_symmetry_3
_geom_angle_publ_flag
O4 Cs1 O1 99.88(16) 2_655 1_455 ?
O4 Cs1 O2 139.37(15) 2_655 . ?
O1 Cs1 O2 101.36(16) 1_455 . ?
O4 Cs1 O2 69.78(15) 2_655 2_655 ?
O1 Cs1 O2 104.42(15) 1_455 2_655 ?
O2 Cs1 O2 71.57(16) . 2_655 ?
O4 Cs1 O22 51.93(19) 2_655 2 ?
O1 Cs1 O22 78.0(2) 1_455 2 ?
O2 Cs1 O22 167.69(18) . 2 ?
O2 Cs1 O22 120.63(18) 2_655 2 ?
O4 Cs1 O1 69.98(15) 2_655 2_655 ?
O1 Cs1 O1 60.57(18) 1_455 2_655 ?
O2 Cs1 O1 91.26(15) . 2_655 ?
O2 Cs1 O1 45.19(16) 2_655 2_655 ?
O22 Cs1 O1 98.92(19) 2 2_655 ?
O4 Cs1 O3 44.50(16) 2_655 2_655 ?
O1 Cs1 O3 144.37(15) 1_455 2_655 ?
O2 Cs1 O3 107.73(15) . 2_655 ?
O2 Cs1 O3 67.17(14) 2_655 2_655 ?
O22 Cs1 O3 77.79(19) 2 2_655 ?
O1 Cs1 O3 98.15(14) 2_655 2_655 ?
O4 Cs1 C7 120.36(18) 2_655 2_665 ?
O1 Cs1 C7 77.66(18) 1_455 2_665 ?
O2 Cs1 C7 97.89(18) . 2_665 ?
O2 Cs1 C7 169.45(18) 2_655 2_665 ?
O22 Cs1 C7 69.9(2) 2 2_665 ?
O1 Cs1 C7 138.22(18) 2_655 2_665 ?
O3 Cs1 C7 117.19(17) 2_655 2_665 ?
O4 Cs1 C6 140.86(18) 2_655 2_665 ?
O1 Cs1 C6 72.97(17) 1_455 2_665 ?
O2 Cs1 C6 78.87(19) . 2_665 ?
O2 Cs1 C6 149.26(18) 2_655 2_665 ?
O22 Cs1 C6 89.3(2) 2 2_665 ?
O1 Cs1 C6 129.48(16) 2_655 2_665 ?
O3 Cs1 C6 132.17(16) 2_655 2_665 ?
C7 Cs1 C6 21.04(19) 2_665 2_665 ?
O4 Cs1 C2 125.68(17) 2_655 . ?
O1 Cs1 C2 129.53(17) 1_455 . ?
O2 Cs1 C2 59.15(17) . . ?
O2 Cs1 C2 110.46(18) 2_655 . ?
O22 Cs1 C2 111.6(2) 2 . ?
O1 Cs1 C2 149.01(17) 2_655 . ?
O3 Cs1 C2 83.93(16) 2_655 . ?
C7 Cs1 C2 62.0(2) 2_665 . ?
C6 Cs1 C2 58.3(2) 2_665 . ?
O4 Cs1 P1 61.78(12) 2_655 2_655 ?
O1 Cs1 P1 84.19(11) 1_455 2_655 ?
O2 Cs1 P1 86.43(11) . 2_655 ?
O2 Cs1 P1 23.23(12) 2_655 2_655 ?
O22 Cs1 P1 105.64(15) 2 2_655 ?
O1 Cs1 P1 23.62(11) 2_655 2_655 ?
O3 Cs1 P1 77.66(10) 2_655 2_655 ?
C7 Cs1 P1 161.83(15) 2_665 2_655 ?
C6 Cs1 P1 149.57(14) 2_665 2_655 ?
C2 Cs1 P1 133.47(15) . 2_655 ?
O4 Cs1 P19 22.15(13) 2_655 2_655 ?
O1 Cs1 P19 121.26(11) 1_455 2_655 ?
O2 Cs1 P19 121.99(12) . 2_655 ?
O2 Cs1 P19 61.62(11) 2_655 2_655 ?
O22 Cs1 P19 67.16(16) 2 2_655 ?
O1 Cs1 P19 79.47(11) 2_655 2_655 ?
O3 Cs1 P19 23.44(10) 2_655 2_655 ?
C7 Cs1 P19 126.44(15) 2_665 2_655 ?
C6 Cs1 P19 146.52(14) 2_665 2_655 ?
C2 Cs1 P19 107.24(14) . 2_655 ?
P1 Cs1 P19 63.26(7) 2_655 2_655 ?
O2 P1 O1 115.9(3) . . ?
O2 P1 C1 110.7(4) . . ?
O1 P1 C1 111.0(4) . . ?
O2 P1 P9 113.1(2) . . ?
O1 P1 P9 108.8(3) . . ?
C1 P1 P9 95.5(3) . . ?
O2 P1 Cs1 56.9(2) . 2_655 ?
O1 P1 Cs1 65.6(2) . 2_655 ?
C1 P1 Cs1 156.6(3) . 2_655 ?
P9 P1 Cs1 107.57(10) . 2_655 ?
O2 P1 Cs2 116.8(2) . 1_655 ?
O1 P1 Cs2 46.1(2) . 1_655 ?
C1 P1 Cs2 132.5(3) . 1_655 ?
P9 P1 Cs2 66.94(9) . 1_655 ?
Cs1 P1 Cs2 63.35(4) 2_655 1_655 ?
O2 P1 Cs1 40.8(2) . . ?
O1 P1 Cs1 108.4(2) . . ?
C1 P1 Cs1 78.0(3) . . ?
P9 P1 Cs1 142.03(11) . . ?
Cs1 P1 Cs1 81.29(5) 2_655 . ?
Cs2 P1 Cs1 142.19(6) 1_655 . ?
O2 P1 Cs2 78.6(2) . 2_655 ?
O1 P1 Cs2 46.1(2) . 2_655 ?
C1 P1 Cs2 102.9(3) . 2_655 ?
P9 P1 Cs2 153.04(11) . 2_655 ?
Cs1 P1 Cs2 57.13(6) 2_655 2_655 ?
Cs2 P1 Cs2 86.10(6) 1_655 2_655 ?
Cs1 P1 Cs2 62.41(4) . 2_655 ?
P1 O1 Cs1 149.8(3) . 1_655 ?
P1 O1 Cs2 113.8(3) . 1_655 ?
Cs1 O1 Cs2 76.01(16) 1_655 1_655 ?
P1 O1 Cs2 114.9(3) . 2_655 ?
Cs1 O1 Cs2 79.66(14) 1_655 2_655 ?
Cs2 O1 Cs2 119.38(18) 1_655 2_655 ?
P1 O1 Cs1 90.8(3) . 2_655 ?
Cs1 O1 Cs1 119.43(18) 1_655 2_655 ?
Cs2 O1 Cs1 76.63(13) 1_655 2_655 ?
Cs2 O1 Cs1 68.91(12) 2_655 2_655 ?
C2 C1 C10 120.0(7) . . ?
C2 C1 P1 125.1(6) . . ?
C10 C1 P1 114.9(6) . . ?
O3 Cs2 O4 107.12(17) . 1_455 ?
O3 Cs2 O2 77.07(16) . . ?
O4 Cs2 O2 165.23(15) 1_455 . ?
O3 Cs2 O1 175.40(15) . 1_455 ?
O4 Cs2 O1 74.47(16) 1_455 1_455 ?
O2 Cs2 O1 100.31(16) . 1_455 ?
O3 Cs2 O1 123.06(16) . 2_655 ?
O4 Cs2 O1 94.94(16) 1_455 2_655 ?
O2 Cs2 O1 94.34(15) . 2_655 ?
O1 Cs2 O1 60.62(18) 1_455 2_655 ?
O3 Cs2 P9 125.37(12) . 1_455 ?
O4 Cs2 P9 52.31(11) 1_455 1_455 ?
O2 Cs2 P9 113.49(12) . 1_455 ?
O1 Cs2 P9 52.03(11) 1_455 1_455 ?
O1 Cs2 P9 109.84(12) 2_655 1_455 ?
O3 Cs2 Cs1 128.04(13) . . ?
O4 Cs2 Cs1 124.84(11) 1_455 . ?
O2 Cs2 Cs1 53.00(10) . . ?
O1 Cs2 Cs1 50.62(12) 1_455 . ?
O1 Cs2 Cs1 56.72(10) 2_655 . ?
P9 Cs2 Cs1 90.84(4) 1_455 . ?
O3 Cs2 P11 51.59(11) . . ?
O4 Cs2 P11 117.82(12) 1_455 . ?
O2 Cs2 P11 53.27(11) . . ?
O1 Cs2 P11 123.82(11) 1_455 . ?
O1 Cs2 P11 147.19(12) 2_655 . ?
P9 Cs2 P11 90.52(7) 1_455 . ?
Cs1 Cs2 P11 99.05(4) . . ?
O3 Cs2 P19 19.89(11) . . ?
O4 Cs2 P19 119.61(12) 1_455 . ?
O2 Cs2 P19 60.84(12) . . ?
O1 Cs2 P19 155.80(11) 1_455 . ?
O1 Cs2 P19 131.01(12) 2_655 . ?
P9 Cs2 P19 118.62(6) 1_455 . ?
Cs1 Cs2 P19 113.79(5) . . ?
P11 Cs2 P19 33.36(5) . . ?
O3 Cs2 P1 158.28(12) . 1_455 ?
O4 Cs2 P1 58.72(12) 1_455 1_455 ?
O2 Cs2 P1 112.62(12) . 1_455 ?
O1 Cs2 P1 20.09(11) 1_455 1_455 ?
O1 Cs2 P1 76.81(12) 2_655 1_455 ?
P9 Cs2 P1 33.35(5) 1_455 1_455 ?
Cs1 Cs2 P1 68.49(4) . 1_455 ?
P11 Cs2 P1 117.43(6) . 1_455 ?
P19 Cs2 P1 149.85(5) . 1_455 ?
O3 Cs2 Cs1 129.71(11) . 2 ?
O4 Cs2 Cs1 47.86(11) 1_455 2 ?
O2 Cs2 Cs1 139.69(10) . 2 ?
O1 Cs2 Cs1 54.58(11) 1_455 2 ?
O1 Cs2 Cs1 47.10(11) 2_655 2 ?
P9 Cs2 Cs1 77.70(6) 1_455 2 ?
Cs1 Cs2 Cs1 89.85(2) . 2 ?
P11 Cs2 Cs1 165.38(4) . 2 ?
P19 Cs2 Cs1 149.60(4) . 2 ?
P1 Cs2 Cs1 55.31(5) 1_455 2 ?
O3 Cs2 P1 107.18(12) . 2_655 ?
O4 Cs2 P1 111.32(11) 1_455 2_655 ?
O2 Cs2 P1 80.02(11) . 2_655 ?
O1 Cs2 P1 75.85(11) 1_455 2_655 ?
O1 Cs2 P1 19.03(12) 2_655 2_655 ?
P9 Cs2 P1 127.25(6) 1_455 2_655 ?
Cs1 Cs2 P1 55.74(4) . 2_655 ?
P11 Cs2 P1 130.24(6) . 2_655 ?
P19 Cs2 P1 112.39(5) . 2_655 ?
P1 Cs2 P1 93.90(6) 1_455 2_655 ?
Cs1 Cs2 P1 64.37(5) 2 2_655 ?
C1 C2 C3 119.4(8) . . ?
C1 C2 Cs1 97.2(5) . . ?
C3 C2 Cs1 119.9(6) . . ?
C1 C2 H2A 120.3 . . ?
C3 C2 H2A 120.3 . . ?
Cs1 C2 H2A 51.8 . . ?
P1 O2 Cs2 157.8(3) . . ?
P1 O2 Cs1 121.1(3) . . ?
Cs2 O2 Cs1 75.64(15) . . ?
P1 O2 Cs1 99.9(3) . 2_655 ?
Cs2 O2 Cs1 86.78(14) . 2_655 ?
Cs1 O2 Cs1 108.43(16) . 2_655 ?
P19 O3 Cs2 118.2(3) . . ?
P19 O3 Cs1 85.8(3) . 2_655 ?
Cs2 O3 Cs1 81.61(14) . 2_655 ?
C4 C3 C2 121.9(8) . . ?
C4 C3 H3A 119.0 . . ?
C2 C3 H3A 119.0 . . ?
P19 O4 Cs2 159.1(3) . 1_655 ?
P19 O4 Cs1 108.3(3) . 2_655 ?
Cs2 O4 Cs1 85.47(14) 1_655 2_655 ?
C3 C4 C5 120.1(8) . . ?
C3 C4 H4A 119.9 . . ?
C5 C4 H4A 119.9 . . ?
C4 C5 C10 118.7(8) . . ?
C4 C5 C6 123.8(8) . . ?
C10 C5 C6 117.5(8) . . ?
C7 C6 C5 121.7(8) . . ?
C7 C6 Cs1 78.1(5) . 2_665 ?
C5 C6 Cs1 155.5(7) . 2_665 ?
C7 C6 H6A 119.1 . . ?
C5 C6 H6A 119.1 . . ?
Cs1 C6 H6A 43.8 2_665 . ?
C6 C7 C8 120.7(8) . . ?
C6 C7 Cs1 80.9(5) . 2_665 ?
C8 C7 Cs1 153.8(6) . 2_665 ?
C6 C7 H7A 119.7 . . ?
C8 C7 H7A 119.7 . . ?
Cs1 C7 H7A 41.6 2_665 . ?
C9 C8 C7 120.4(9) . . ?
C9 C8 H8A 119.8 . . ?
C7 C8 H8A 119.8 . . ?
C9 P9 P11 101.4(3) . . ?
C9 P9 P1 91.8(3) . . ?
P11 P9 P1 96.79(13) . . ?
C9 P9 Cs2 136.8(3) . 1_655 ?
P11 P9 Cs2 121.59(10) . 1_655 ?
P1 P9 Cs2 79.70(9) . 1_655 ?
C8 C9 C10 119.4(8) . . ?
C8 C9 P9 122.7(7) . . ?
C10 C9 P9 117.6(6) . . ?
C9 C10 C5 120.3(7) . . ?
C9 C10 C1 120.0(7) . . ?
C5 C10 C1 119.7(8) . . ?
C11 P11 P9 100.1(3) . . ?
C11 P11 P19 90.9(3) . . ?
P9 P11 P19 93.32(12) . . ?
C11 P11 Cs2 139.3(3) . . ?
P9 P11 Cs2 117.81(10) . . ?
P19 P11 Cs2 73.58(9) . . ?
C12 C11 C20 119.6(7) . . ?
C12 C11 P11 122.4(7) . . ?
C20 C11 P11 117.8(6) . . ?
C11 C12 C13 120.6(8) . . ?
C11 C12 H12A 119.7 . . ?
C13 C12 H12A 119.7 . . ?
C14 C13 C12 120.2(8) . . ?
C14 C13 H13A 119.9 . . ?
C12 C13 H13A 119.9 . . ?
C13 C14 C15 120.6(8) . . ?
C13 C14 H14A 119.7 . . ?
C15 C14 H14A 119.7 . . ?
C14 C15 C20 118.7(8) . . ?
C14 C15 C16 124.5(8) . . ?
C20 C15 C16 116.8(8) . . ?
C17 C16 C15 122.8(8) . . ?
C17 C16 H16A 118.6 . . ?
C15 C16 H16A 118.6 . . ?
C16 C17 C18 120.5(8) . . ?
C16 C17 H17A 119.8 . . ?
C18 C17 H17A 119.8 . . ?
C19 C18 C17 119.6(8) . . ?
C19 C18 H18A 120.2 . . ?
C17 C18 H18A 120.2 . . ?
O4 P19 O3 116.1(3) . . ?
O4 P19 C19 109.5(4) . . ?
O3 P19 C19 111.9(4) . . ?
O4 P19 P11 111.5(2) . . ?
O3 P19 P11 110.1(3) . . ?
C19 P19 P11 95.9(3) . . ?
O4 P19 Cs1 49.5(2) . 2_655 ?
O3 P19 Cs1 70.8(2) . 2_655 ?
C19 P19 Cs1 149.2(3) . 2_655 ?
P11 P19 Cs1 112.19(10) . 2_655 ?
O4 P19 Cs2 114.7(2) . . ?
O3 P19 Cs2 41.9(2) . . ?
C19 P19 Cs2 135.5(3) . . ?
P11 P19 Cs2 73.07(9) . . ?
Cs1 P19 Cs2 67.99(5) 2_655 . ?
C18 C19 C20 120.3(8) . . ?
C18 C19 P19 124.8(7) . . ?
C20 C19 P19 114.9(6) . . ?
C11 C20 C15 120.2(7) . . ?
C11 C20 C19 120.0(7) . . ?
C15 C20 C19 119.8(8) . . ?
C21 O21 H21D 109.5 . . ?
O21 C21 H21A 109.5 . . ?
O21 C21 H21B 109.5 . . ?
H21A C21 H21B 109.5 . . ?
O21 C21 H21C 109.5 . . ?
H21A C21 H21C 109.5 . . ?
H21B C21 H21C 109.5 . . ?
C22 O22 Cs1 162.0(10) . 2 ?
C22 O22 H22D 109.5 . . ?
Cs1 O22 H22D 63.7 2 . ?
O22 C22 H22A 109.5 . . ?
O22 C22 H22B 109.5 . . ?
H22A C22 H22B 109.5 . . ?
O22 C22 H22C 109.5 . . ?
H22A C22 H22C 109.5 . . ?
H22B C22 H22C 109.5 . . ?

loop_
_geom_bond_atom_site_label_1
_geom_bond_atom_site_label_2
_geom_bond_distance
_geom_bond_site_symmetry_2
_geom_bond_publ_flag
Cs1 O4 3.035(6) 2_655 ?
Cs1 O1 3.038(7) 1_455 ?
Cs1 O2 3.145(6) . ?
Cs1 O2 3.191(6) 2_655 ?
Cs1 O22 3.250(9) 2 ?
Cs1 O1 3.418(6) 2_655 ?
Cs1 O3 3.586(6) 2_655 ?
Cs1 C7 3.689(9) 2_665 ?
Cs1 C6 3.723(9) 2_665 ?
Cs1 C2 3.749(9) . ?
Cs1 P1 3.754(3) 2_655 ?
Cs1 P19 3.787(3) 2_655 ?
P1 O2 1.503(6) . ?
P1 O1 1.504(7) . ?
P1 C1 1.813(8) . ?
P1 P9 2.238(3) . ?
P1 Cs1 3.754(3) 2_655 ?
P1 Cs2 4.006(3) 1_655 ?
P1 Cs2 4.185(3) 2_655 ?
O1 Cs1 3.038(7) 1_655 ?
O1 Cs2 3.155(6) 1_655 ?
O1 Cs2 3.323(6) 2_655 ?
O1 Cs1 3.418(6) 2_655 ?
C1 C2 1.364(12) . ?
C1 C10 1.430(11) . ?
Cs2 O3 2.964(6) . ?
Cs2 O4 2.977(6) 1_455 ?
Cs2 O2 3.075(6) . ?
Cs2 O1 3.155(6) 1_455 ?
Cs2 O1 3.323(6) 2_655 ?
Cs2 P9 3.746(3) 1_455 ?
Cs2 P11 3.901(3) . ?
Cs2 P19 3.912(3) . ?
Cs2 P1 4.006(3) 1_455 ?
Cs2 Cs1 4.080(2) 2 ?
Cs2 P1 4.185(3) 2_655 ?
C2 C3 1.401(12) . ?
C2 H2A 0.9500 . ?
O2 Cs1 3.191(6) 2_655 ?
O3 P19 1.511(6) . ?
O3 Cs1 3.586(6) 2_655 ?
C3 C4 1.380(13) . ?
C3 H3A 0.9500 . ?
O4 P19 1.504(7) . ?
O4 Cs2 2.977(6) 1_655 ?
O4 Cs1 3.035(6) 2_655 ?
C4 C5 1.388(12) . ?
C4 H4A 0.9500 . ?
C5 C10 1.426(12) . ?
C5 C6 1.426(12) . ?
C6 C7 1.354(12) . ?
C6 Cs1 3.723(9) 2_665 ?
C6 H6A 0.9500 . ?
C7 C8 1.410(12) . ?
C7 Cs1 3.689(9) 2_665 ?
C7 H7A 0.9500 . ?
C8 C9 1.384(12) . ?
C8 H8A 0.9500 . ?
P9 C9 1.829(9) . ?
P9 P11 2.218(4) . ?
P9 Cs2 3.746(3) 1_655 ?
C9 C10 1.425(12) . ?
P11 C11 1.850(8) . ?
P11 P19 2.242(3) . ?
C11 C12 1.370(12) . ?
C11 C20 1.405(12) . ?
C12 C13 1.412(12) . ?
C12 H12A 0.9500 . ?
C13 C14 1.371(14) . ?
C13 H13A 0.9500 . ?
C14 C15 1.402(12) . ?
C14 H14A 0.9500 . ?
C15 C20 1.420(11) . ?
C15 C16 1.437(13) . ?
C16 C17 1.339(13) . ?
C16 H16A 0.9500 . ?
C17 C18 1.426(12) . ?
C17 H17A 0.9500 . ?
C18 C19 1.376(12) . ?
C18 H18A 0.9500 . ?
P19 C19 1.797(9) . ?
P19 Cs1 3.787(3) 2_655 ?
C19 C20 1.441(11) . ?
O21 C21 1.358(13) . ?
O21 H21D 0.8400 . ?
C21 H21A 0.9800 . ?
C21 H21B 0.9800 . ?
C21 H21C 0.9800 . ?
O22 C22 1.395(17) . ?
O22 Cs1 3.250(9) 2 ?
O22 H22D 0.8400 . ?
C22 H22A 0.9800 . ?
C22 H22B 0.9800 . ?
C22 H22C 0.9800 . ?

loop_
_geom_hbond_atom_site_label_D
_geom_hbond_atom_site_label_H
_geom_hbond_atom_site_label_A
_geom_hbond_distance_DH
_geom_hbond_distance_HA
_geom_hbond_distance_DA
_geom_hbond_angle_DHA
_geom_hbond_site_symmetry_A
O21 H21D O3 0.84 1.92 2.691(11) 151.5 2_655
O22 H22D O4 0.84 1.92 2.758(11) 174.4 1_455

loop_
_geom_torsion_atom_site_label_1
_geom_torsion_atom_site_label_2
_geom_torsion_atom_site_label_3
_geom_torsion_atom_site_label_4
_geom_torsion
_geom_torsion_site_symmetry_1
_geom_torsion_site_symmetry_2
_geom_torsion_site_symmetry_3
_geom_torsion_site_symmetry_4
_geom_torsion_publ_flag
O4 Cs1 P1 O2 -105.1(4) 2_655 . . . ?
O1 Cs1 P1 O2 39.7(4) 1_455 . . . ?
O2 Cs1 P1 O2 -61.5(4) 2_655 . . . ?
O22 Cs1 P1 O2 156.2(5) 2 . . . ?
O1 Cs1 P1 O2 -25.6(4) 2_655 . . . ?
O3 Cs1 P1 O2 -126.6(4) 2_655 . . . ?
C7 Cs1 P1 O2 116.0(4) 2_665 . . . ?
C6 Cs1 P1 O2 101.6(4) 2_665 . . . ?
C2 Cs1 P1 O2 161.0(4) . . . . ?
P1 Cs1 P1 O2 -48.0(3) 2_655 . . . ?
P19 Cs1 P1 O2 -112.4(3) 2_655 . . . ?
O4 Cs1 P1 O1 3.5(3) 2_655 . . . ?
O1 Cs1 P1 O1 148.3(3) 1_455 . . . ?
O2 Cs1 P1 O1 108.6(4) . . . . ?
O2 Cs1 P1 O1 47.1(3) 2_655 . . . ?
O22 Cs1 P1 O1 -95.2(4) 2 . . . ?
O1 Cs1 P1 O1 83.0(3) 2_655 . . . ?
O3 Cs1 P1 O1 -18.0(3) 2_655 . . . ?
C7 Cs1 P1 O1 -135.4(3) 2_665 . . . ?
C6 Cs1 P1 O1 -149.8(3) 2_665 . . . ?
C2 Cs1 P1 O1 -90.4(3) . . . . ?
P1 Cs1 P1 O1 60.5(2) 2_655 . . . ?
P19 Cs1 P1 O1 -3.9(2) 2_655 . . . ?
O4 Cs1 P1 C1 111.9(3) 2_655 . . . ?
O1 Cs1 P1 C1 -103.3(3) 1_455 . . . ?
O2 Cs1 P1 C1 -143.0(5) . . . . ?
O2 Cs1 P1 C1 155.5(3) 2_655 . . . ?
O22 Cs1 P1 C1 13.2(5) 2 . . . ?
O1 Cs1 P1 C1 -168.6(3) 2_655 . . . ?
O3 Cs1 P1 C1 90.4(3) 2_655 . . . ?
C7 Cs1 P1 C1 -27.0(3) 2_665 . . . ?
C6 Cs1 P1 C1 -41.4(3) 2_665 . . . ?
C2 Cs1 P1 C1 18.0(3) . . . . ?
P1 Cs1 P1 C1 169.0(3) 2_655 . . . ?
P19 Cs1 P1 C1 104.6(3) 2_655 . . . ?
O4 Cs1 P1 P9 -164.53(19) 2_655 . . . ?
O1 Cs1 P1 P9 -19.7(2) 1_455 . . . ?
O2 Cs1 P1 P9 -59.4(4) . . . . ?
O2 Cs1 P1 P9 -120.89(18) 2_655 . . . ?
O22 Cs1 P1 P9 96.8(4) 2 . . . ?
O1 Cs1 P1 P9 -85.01(19) 2_655 . . . ?
O3 Cs1 P1 P9 173.99(17) 2_655 . . . ?
C7 Cs1 P1 P9 56.6(2) 2_665 . . . ?
C6 Cs1 P1 P9 42.16(19) 2_665 . . . ?
C2 Cs1 P1 P9 101.6(3) . . . . ?
P1 Cs1 P1 P9 -107.45(16) 2_655 . . . ?
P19 Cs1 P1 P9 -171.85(14) 2_655 . . . ?
O4 Cs1 P1 Cs1 -57.08(17) 2_655 . . 2_655 ?
O1 Cs1 P1 Cs1 87.72(13) 1_455 . . 2_655 ?
O2 Cs1 P1 Cs1 48.0(3) . . . 2_655 ?
O2 Cs1 P1 Cs1 -13.43(10) 2_655 . . 2_655 ?
O22 Cs1 P1 Cs1 -155.8(4) 2 . . 2_655 ?
O1 Cs1 P1 Cs1 22.45(11) 2_655 . . 2_655 ?
O3 Cs1 P1 Cs1 -78.56(10) 2_655 . . 2_655 ?
C7 Cs1 P1 Cs1 164.01(14) 2_665 . . 2_655 ?
C6 Cs1 P1 Cs1 149.61(14) 2_665 . . 2_655 ?
C2 Cs1 P1 Cs1 -150.9(2) . . . 2_655 ?
P1 Cs1 P1 Cs1 0.0 2_655 . . 2_655 ?
P19 Cs1 P1 Cs1 -64.40(7) 2_655 . . 2_655 ?
O4 Cs1 P1 Cs2 -36.7(2) 2_655 . . 1_655 ?
O1 Cs1 P1 Cs2 108.07(15) 1_455 . . 1_655 ?
O2 Cs1 P1 Cs2 68.4(3) . . . 1_655 ?
O2 Cs1 P1 Cs2 6.91(13) 2_655 . . 1_655 ?
O22 Cs1 P1 Cs2 -135.4(4) 2 . . 1_655 ?
O1 Cs1 P1 Cs2 42.79(14) 2_655 . . 1_655 ?
O3 Cs1 P1 Cs2 -58.21(13) 2_655 . . 1_655 ?
C7 Cs1 P1 Cs2 -175.64(17) 2_665 . . 1_655 ?
C6 Cs1 P1 Cs2 169.96(16) 2_665 . . 1_655 ?
C2 Cs1 P1 Cs2 -130.6(2) . . . 1_655 ?
P1 Cs1 P1 Cs2 20.35(7) 2_655 . . 1_655 ?
P19 Cs1 P1 Cs2 -44.05(11) 2_655 . . 1_655 ?
O4 Cs1 P1 Cs2 0.28(16) 2_655 . . 2_655 ?
O1 Cs1 P1 Cs2 145.07(12) 1_455 . . 2_655 ?
O2 Cs1 P1 Cs2 105.4(3) . . . 2_655 ?
O2 Cs1 P1 Cs2 43.92(11) 2_655 . . 2_655 ?
O22 Cs1 P1 Cs2 -98.4(4) 2 . . 2_655 ?
O1 Cs1 P1 Cs2 79.80(12) 2_655 . . 2_655 ?
O3 Cs1 P1 Cs2 -21.20(9) 2_655 . . 2_655 ?
C7 Cs1 P1 Cs2 -138.63(14) 2_665 . . 2_655 ?
C6 Cs1 P1 Cs2 -153.03(14) 2_665 . . 2_655 ?
C2 Cs1 P1 Cs2 -93.6(2) . . . 2_655 ?
P1 Cs1 P1 Cs2 57.35(5) 2_655 . . 2_655 ?
P19 Cs1 P1 Cs2 -7.04(5) 2_655 . . 2_655 ?
O2 P1 O1 Cs1 153.3(6) . . . 1_655 ?
C1 P1 O1 Cs1 26.0(8) . . . 1_655 ?
P9 P1 O1 Cs1 -77.9(6) . . . 1_655 ?
Cs1 P1 O1 Cs1 -179.2(7) 2_655 . . 1_655 ?
Cs2 P1 O1 Cs1 -103.4(7) 1_655 . . 1_655 ?
Cs1 P1 O1 Cs1 109.9(6) . . . 1_655 ?
Cs2 P1 O1 Cs1 113.8(7) 2_655 . . 1_655 ?
O2 P1 O1 Cs2 -103.2(3) . . . 1_655 ?
C1 P1 O1 Cs2 129.4(3) . . . 1_655 ?
P9 P1 O1 Cs2 25.5(3) . . . 1_655 ?
Cs1 P1 O1 Cs2 -75.7(2) 2_655 . . 1_655 ?
Cs1 P1 O1 Cs2 -146.69(16) . . . 1_655 ?
Cs2 P1 O1 Cs2 -142.8(4) 2_655 . . 1_655 ?
O2 P1 O1 Cs2 39.5(4) . . . 2_655 ?
C1 P1 O1 Cs2 -87.8(4) . . . 2_655 ?
P9 P1 O1 Cs2 168.31(15) . . . 2_655 ?
Cs1 P1 O1 Cs2 67.0(2) 2_655 . . 2_655 ?
Cs2 P1 O1 Cs2 142.8(4) 1_655 . . 2_655 ?
Cs1 P1 O1 Cs2 -3.9(3) . . . 2_655 ?
O2 P1 O1 Cs1 -27.5(3) . . . 2_655 ?
C1 P1 O1 Cs1 -154.8(3) . . . 2_655 ?
P9 P1 O1 Cs1 101.27(16) . . . 2_655 ?
Cs2 P1 O1 Cs1 75.7(2) 1_655 . . 2_655 ?
Cs1 P1 O1 Cs1 -70.96(15) . . . 2_655 ?
Cs2 P1 O1 Cs1 -67.0(2) 2_655 . . 2_655 ?
O2 P1 C1 C2 -68.7(8) . . . . ?
O1 P1 C1 C2 61.5(8) . . . . ?
P9 P1 C1 C2 174.1(7) . . . . ?
Cs1 P1 C1 C2 -15.4(13) 2_655 . . . ?
Cs2 P1 C1 C2 110.5(7) 1_655 . . . ?
Cs1 P1 C1 C2 -43.8(7) . . . . ?
Cs2 P1 C1 C2 13.9(8) 2_655 . . . ?
O2 P1 C1 C10 114.9(6) . . . . ?
O1 P1 C1 C10 -115.0(7) . . . . ?
P9 P1 C1 C10 -2.4(7) . . . . ?
Cs1 P1 C1 C10 168.1(5) 2_655 . . . ?
Cs2 P1 C1 C10 -65.9(7) 1_655 . . . ?
Cs1 P1 C1 C10 139.7(7) . . . . ?
Cs2 P1 C1 C10 -162.6(6) 2_655 . . . ?
O4 Cs1 Cs2 O3 110.0(2) 2_655 . . . ?
O1 Cs1 Cs2 O3 -174.37(19) 1_455 . . . ?
O2 Cs1 Cs2 O3 -19.06(19) . . . . ?
O2 Cs1 Cs2 O3 61.25(18) 2_655 . . . ?
O22 Cs1 Cs2 O3 176.7(2) 2 . . . ?
O1 Cs1 Cs2 O3 108.37(19) 2_655 . . . ?
O3 Cs1 Cs2 O3 52.1(2) 2_655 . . . ?
C7 Cs1 Cs2 O3 -109.7(2) 2_665 . . . ?
C6 Cs1 Cs2 O3 -100.4(2) 2_665 . . . ?
C2 Cs1 Cs2 O3 -45.9(2) . . . . ?
P1 Cs1 Cs2 O3 85.46(14) 2_655 . . . ?
P19 Cs1 Cs2 O3 83.11(15) 2_655 . . . ?
O4 Cs1 Cs2 O4 -69.0(2) 2_655 . . 1_455 ?
O1 Cs1 Cs2 O4 6.62(17) 1_455 . . 1_455 ?
O2 Cs1 Cs2 O4 161.93(18) . . . 1_455 ?
O2 Cs1 Cs2 O4 -117.76(17) 2_655 . . 1_455 ?
O22 Cs1 Cs2 O4 -2.3(2) 2 . . 1_455 ?
O1 Cs1 Cs2 O4 -70.64(19) 2_655 . . 1_455 ?
O3 Cs1 Cs2 O4 -126.89(19) 2_655 . . 1_455 ?
C7 Cs1 Cs2 O4 71.3(2) 2_665 . . 1_455 ?
C6 Cs1 Cs2 O4 80.6(2) 2_665 . . 1_455 ?
C2 Cs1 Cs2 O4 135.13(19) . . . 1_455 ?
P1 Cs1 Cs2 O4 -93.55(13) 2_655 . . 1_455 ?
P19 Cs1 Cs2 O4 -95.91(14) 2_655 . . 1_455 ?
O4 Cs1 Cs2 O2 129.10(19) 2_655 . . . ?
O1 Cs1 Cs2 O2 -155.31(19) 1_455 . . . ?
O2 Cs1 Cs2 O2 80.31(18) 2_655 . . . ?
O22 Cs1 Cs2 O2 -164.2(2) 2 . . . ?
O1 Cs1 Cs2 O2 127.43(19) 2_655 . . . ?
O3 Cs1 Cs2 O2 71.2(2) 2_655 . . . ?
C7 Cs1 Cs2 O2 -90.7(2) 2_665 . . . ?
C6 Cs1 Cs2 O2 -81.3(2) 2_665 . . . ?
C2 Cs1 Cs2 O2 -26.8(2) . . . . ?
P1 Cs1 Cs2 O2 104.52(14) 2_655 . . . ?
P19 Cs1 Cs2 O2 102.16(14) 2_655 . . . ?
O4 Cs1 Cs2 O1 -75.6(2) 2_655 . . 1_455 ?
O2 Cs1 Cs2 O1 155.31(19) . . . 1_455 ?
O2 Cs1 Cs2 O1 -124.38(17) 2_655 . . 1_455 ?
O22 Cs1 Cs2 O1 -8.9(2) 2 . . 1_455 ?
O1 Cs1 Cs2 O1 -77.3(2) 2_655 . . 1_455 ?
O3 Cs1 Cs2 O1 -133.5(2) 2_655 . . 1_455 ?
C7 Cs1 Cs2 O1 64.6(2) 2_665 . . 1_455 ?
C6 Cs1 Cs2 O1 74.0(2) 2_665 . . 1_455 ?
C2 Cs1 Cs2 O1 128.5(2) . . . 1_455 ?
P1 Cs1 Cs2 O1 -100.17(14) 2_655 . . 1_455 ?
P19 Cs1 Cs2 O1 -102.53(14) 2_655 . . 1_455 ?
O4 Cs1 Cs2 O1 1.67(19) 2_655 . . 2_655 ?
O1 Cs1 Cs2 O1 77.3(2) 1_455 . . 2_655 ?
O2 Cs1 Cs2 O1 -127.43(19) . . . 2_655 ?
O2 Cs1 Cs2 O1 -47.11(18) 2_655 . . 2_655 ?
O22 Cs1 Cs2 O1 68.3(2) 2 . . 2_655 ?
O3 Cs1 Cs2 O1 -56.2(2) 2_655 . . 2_655 ?
C7 Cs1 Cs2 O1 141.9(2) 2_665 . . 2_655 ?
C6 Cs1 Cs2 O1 151.2(2) 2_665 . . 2_655 ?
C2 Cs1 Cs2 O1 -154.23(19) . . . 2_655 ?
P1 Cs1 Cs2 O1 -22.90(14) 2_655 . . 2_655 ?
P19 Cs1 Cs2 O1 -25.26(15) 2_655 . . 2_655 ?
O4 Cs1 Cs2 P9 -111.69(15) 2_655 . . 1_455 ?
O1 Cs1 Cs2 P9 -36.09(13) 1_455 . . 1_455 ?
O2 Cs1 Cs2 P9 119.22(14) . . . 1_455 ?
O2 Cs1 Cs2 P9 -160.47(12) 2_655 . . 1_455 ?
O22 Cs1 Cs2 P9 -45.0(2) 2 . . 1_455 ?
O1 Cs1 Cs2 P9 -113.35(15) 2_655 . . 1_455 ?
O3 Cs1 Cs2 P9 -169.60(15) 2_655 . . 1_455 ?
C7 Cs1 Cs2 P9 28.55(16) 2_665 . . 1_455 ?
C6 Cs1 Cs2 P9 37.88(16) 2_665 . . 1_455 ?
C2 Cs1 Cs2 P9 92.42(16) . . . 1_455 ?
P1 Cs1 Cs2 P9 -136.26(6) 2_655 . . 1_455 ?
P19 Cs1 Cs2 P9 -138.62(7) 2_655 . . 1_455 ?
O4 Cs1 Cs2 P11 157.65(15) 2_655 . . . ?
O1 Cs1 Cs2 P11 -126.75(14) 1_455 . . . ?
O2 Cs1 Cs2 P11 28.56(13) . . . . ?
O2 Cs1 Cs2 P11 108.87(13) 2_655 . . . ?
O22 Cs1 Cs2 P11 -135.7(2) 2 . . . ?
O1 Cs1 Cs2 P11 155.98(14) 2_655 . . . ?
O3 Cs1 Cs2 P11 99.73(16) 2_655 . . . ?
C7 Cs1 Cs2 P11 -62.11(17) 2_665 . . . ?
C6 Cs1 Cs2 P11 -52.79(16) 2_665 . . . ?
C2 Cs1 Cs2 P11 1.75(15) . . . . ?
P1 Cs1 Cs2 P11 133.08(6) 2_655 . . . ?
P19 Cs1 Cs2 P11 130.72(7) 2_655 . . . ?
O4 Cs1 Cs2 P19 126.31(15) 2_655 . . . ?
O1 Cs1 Cs2 P19 -158.10(14) 1_455 . . . ?
O2 Cs1 Cs2 P19 -2.79(13) . . . . ?
O2 Cs1 Cs2 P19 77.53(12) 2_655 . . . ?
O22 Cs1 Cs2 P19 -167.0(2) 2 . . . ?
O1 Cs1 Cs2 P19 124.64(14) 2_655 . . . ?
O3 Cs1 Cs2 P19 68.39(15) 2_655 . . . ?
C7 Cs1 Cs2 P19 -93.45(16) 2_665 . . . ?
C6 Cs1 Cs2 P19 -84.13(16) 2_665 . . . ?
C2 Cs1 Cs2 P19 -29.59(15) . . . . ?
P1 Cs1 Cs2 P19 101.74(6) 2_655 . . . ?
P19 Cs1 Cs2 P19 99.38(6) 2_655 . . . ?
O4 Cs1 Cs2 P1 -86.34(15) 2_655 . . 1_455 ?
O1 Cs1 Cs2 P1 -10.74(13) 1_455 . . 1_455 ?
O2 Cs1 Cs2 P1 144.56(14) . . . 1_455 ?
O2 Cs1 Cs2 P1 -135.12(12) 2_655 . . 1_455 ?
O22 Cs1 Cs2 P1 -19.7(2) 2 . . 1_455 ?
O1 Cs1 Cs2 P1 -88.01(14) 2_655 . . 1_455 ?
O3 Cs1 Cs2 P1 -144.26(15) 2_655 . . 1_455 ?
C7 Cs1 Cs2 P1 53.90(16) 2_665 . . 1_455 ?
C6 Cs1 Cs2 P1 63.22(16) 2_665 . . 1_455 ?
C2 Cs1 Cs2 P1 117.76(15) . . . 1_455 ?
P1 Cs1 Cs2 P1 -110.91(5) 2_655 . . 1_455 ?
P19 Cs1 Cs2 P1 -113.27(7) 2_655 . . 1_455 ?
O4 Cs1 Cs2 Cs1 -33.99(14) 2_655 . . 2 ?
O1 Cs1 Cs2 Cs1 41.61(13) 1_455 . . 2 ?
O2 Cs1 Cs2 Cs1 -163.08(13) . . . 2 ?
O2 Cs1 Cs2 Cs1 -82.77(12) 2_655 . . 2 ?
O22 Cs1 Cs2 Cs1 32.7(2) 2 . . 2 ?
O1 Cs1 Cs2 Cs1 -35.66(13) 2_655 . . 2 ?
O3 Cs1 Cs2 Cs1 -91.91(15) 2_655 . . 2 ?
C7 Cs1 Cs2 Cs1 106.25(16) 2_665 . . 2 ?
C6 Cs1 Cs2 Cs1 115.57(16) 2_665 . . 2 ?
C2 Cs1 Cs2 Cs1 170.11(15) . . . 2 ?
P1 Cs1 Cs2 Cs1 -58.56(5) 2_655 . . 2 ?
P19 Cs1 Cs2 Cs1 -60.92(6) 2_655 . . 2 ?
O4 Cs1 Cs2 P1 24.57(15) 2_655 . . 2_655 ?
O1 Cs1 Cs2 P1 100.17(14) 1_455 . . 2_655 ?
O2 Cs1 Cs2 P1 -104.52(14) . . . 2_655 ?
O2 Cs1 Cs2 P1 -24.21(12) 2_655 . . 2_655 ?
O22 Cs1 Cs2 P1 91.2(2) 2 . . 2_655 ?
O1 Cs1 Cs2 P1 22.90(14) 2_655 . . 2_655 ?
O3 Cs1 Cs2 P1 -33.34(15) 2_655 . . 2_655 ?
C7 Cs1 Cs2 P1 164.81(16) 2_665 . . 2_655 ?
C6 Cs1 Cs2 P1 174.14(16) 2_665 . . 2_655 ?
C2 Cs1 Cs2 P1 -131.33(15) . . . 2_655 ?
P19 Cs1 Cs2 P1 -2.36(7) 2_655 . . 2_655 ?
C10 C1 C2 C3 -4.6(13) . . . . ?
P1 C1 C2 C3 179.1(7) . . . . ?
C10 C1 C2 Cs1 -135.0(7) . . . . ?
P1 C1 C2 Cs1 48.7(7) . . . . ?
O4 Cs1 C2 C1 -148.4(5) 2_655 . . . ?
O1 Cs1 C2 C1 61.5(6) 1_455 . . . ?
O2 Cs1 C2 C1 -17.2(5) . . . . ?
O2 Cs1 C2 C1 -69.2(6) 2_655 . . . ?
O22 Cs1 C2 C1 153.7(5) 2 . . . ?
O1 Cs1 C2 C1 -36.3(7) 2_655 . . . ?
O3 Cs1 C2 C1 -132.0(5) 2_655 . . . ?
C7 Cs1 C2 C1 102.7(6) 2_665 . . . ?
C6 Cs1 C2 C1 78.8(5) 2_665 . . . ?
P1 Cs1 C2 C1 -65.4(6) 2_655 . . . ?
P19 Cs1 C2 C1 -134.6(5) 2_655 . . . ?
O4 Cs1 C2 C3 81.6(7) 2_655 . . . ?
O1 Cs1 C2 C3 -68.5(7) 1_455 . . . ?
O2 Cs1 C2 C3 -147.2(7) . . . . ?
O2 Cs1 C2 C3 160.8(6) 2_655 . . . ?
O22 Cs1 C2 C3 23.7(7) 2 . . . ?
O1 Cs1 C2 C3 -166.3(5) 2_655 . . . ?
O3 Cs1 C2 C3 98.0(7) 2_655 . . . ?
C7 Cs1 C2 C3 -27.3(6) 2_665 . . . ?
C6 Cs1 C2 C3 -51.2(6) 2_665 . . . ?
P1 Cs1 C2 C3 164.6(6) 2_655 . . . ?
P19 Cs1 C2 C3 95.4(6) 2_655 . . . ?
O1 P1 O2 Cs2 136.2(8) . . . . ?
C1 P1 O2 Cs2 -96.3(9) . . . . ?
P9 P1 O2 Cs2 9.5(10) . . . . ?
Cs1 P1 O2 Cs2 106.0(9) 2_655 . . . ?
Cs2 P1 O2 Cs2 84.4(9) 1_655 . . . ?
Cs1 P1 O2 Cs2 -135.3(10) . . . . ?
Cs2 P1 O2 Cs2 164.1(9) 2_655 . . . ?
O1 P1 O2 Cs1 -88.5(4) . . . . ?
C1 P1 O2 Cs1 39.0(4) . . . . ?
P9 P1 O2 Cs1 144.8(2) . . . . ?
Cs1 P1 O2 Cs1 -118.7(3) 2_655 . . . ?
Cs2 P1 O2 Cs1 -140.31(19) 1_655 . . . ?
Cs2 P1 O2 Cs1 -60.6(2) 2_655 . . . ?
O1 P1 O2 Cs1 30.1(3) . . . 2_655 ?
C1 P1 O2 Cs1 157.7(3) . . . 2_655 ?
P9 P1 O2 Cs1 -96.51(19) . . . 2_655 ?
Cs2 P1 O2 Cs1 -21.7(2) 1_655 . . 2_655 ?
Cs1 P1 O2 Cs1 118.7(3) . . . 2_655 ?
Cs2 P1 O2 Cs1 58.01(13) 2_655 . . 2_655 ?
O3 Cs2 O2 P1 -53.8(9) . . . . ?
O4 Cs2 O2 P1 54.5(12) 1_455 . . . ?
O1 Cs2 O2 P1 122.4(9) 1_455 . . . ?
O1 Cs2 O2 P1 -176.7(9) 2_655 . . . ?
P9 Cs2 O2 P1 69.4(9) 1_455 . . . ?
Cs1 Cs2 O2 P1 141.5(9) . . . . ?
P11 Cs2 O2 P1 -2.4(8) . . . . ?
P19 Cs2 O2 P1 -41.4(8) . . . . ?
P1 Cs2 O2 P1 105.8(9) 1_455 . . . ?
Cs1 Cs2 O2 P1 168.3(8) 2 . . . ?
P1 Cs2 O2 P1 -164.1(9) 2_655 . . . ?
O3 Cs2 O2 Cs1 164.70(16) . . . . ?
O4 Cs2 O2 Cs1 -87.0(6) 1_455 . . . ?
O1 Cs2 O2 Cs1 -19.16(14) 1_455 . . . ?
O1 Cs2 O2 Cs1 41.74(13) 2_655 . . . ?
P9 Cs2 O2 Cs1 -72.09(11) 1_455 . . . ?
P11 Cs2 O2 Cs1 -143.91(16) . . . . ?
P19 Cs2 O2 Cs1 177.08(14) . . . . ?
P1 Cs2 O2 Cs1 -35.76(12) 1_455 . . . ?
Cs1 Cs2 O2 Cs1 26.7(2) 2 . . . ?
P1 Cs2 O2 Cs1 54.33(8) 2_655 . . . ?
O3 Cs2 O2 Cs1 54.75(14) . . . 2_655 ?
O4 Cs2 O2 Cs1 163.0(5) 1_455 . . 2_655 ?
O1 Cs2 O2 Cs1 -129.11(13) 1_455 . . 2_655 ?
O1 Cs2 O2 Cs1 -68.21(15) 2_655 . . 2_655 ?
P9 Cs2 O2 Cs1 177.96(6) 1_455 . . 2_655 ?
Cs1 Cs2 O2 Cs1 -109.95(14) . . . 2_655 ?
P11 Cs2 O2 Cs1 106.13(15) . . . 2_655 ?
P19 Cs2 O2 Cs1 67.13(10) . . . 2_655 ?
P1 Cs2 O2 Cs1 -145.71(7) 1_455 . . 2_655 ?
Cs1 Cs2 O2 Cs1 -83.22(17) 2 . . 2_655 ?
P1 Cs2 O2 Cs1 -55.62(10) 2_655 . . 2_655 ?
O4 Cs1 O2 P1 95.7(4) 2_655 . . . ?
O1 Cs1 O2 P1 -144.1(3) 1_455 . . . ?
O2 Cs1 O2 P1 114.3(4) 2_655 . . . ?
O22 Cs1 O2 P1 -58.4(10) 2 . . . ?
O1 Cs1 O2 P1 155.7(3) 2_655 . . . ?
O3 Cs1 O2 P1 56.7(4) 2_655 . . . ?
C7 Cs1 O2 P1 -65.2(4) 2_665 . . . ?
C6 Cs1 O2 P1 -74.2(3) 2_665 . . . ?
C2 Cs1 O2 P1 -14.6(3) . . . . ?
P1 Cs1 O2 P1 132.6(3) 2_655 . . . ?
P19 Cs1 O2 P1 77.3(3) 2_655 . . . ?
O4 Cs1 O2 Cs2 -100.2(2) 2_655 . . . ?
O1 Cs1 O2 Cs2 20.00(15) 1_455 . . . ?
O2 Cs1 O2 Cs2 -81.58(15) 2_655 . . . ?
O22 Cs1 O2 Cs2 105.7(9) 2 . . . ?
O1 Cs1 O2 Cs2 -40.21(13) 2_655 . . . ?
O3 Cs1 O2 Cs2 -139.17(11) 2_655 . . . ?
C7 Cs1 O2 Cs2 98.91(16) 2_665 . . . ?
C6 Cs1 O2 Cs2 89.87(16) 2_665 . . . ?
C2 Cs1 O2 Cs2 149.5(2) . . . . ?
P1 Cs1 O2 Cs2 -63.34(9) 2_655 . . . ?
P19 Cs1 O2 Cs2 -118.56(10) 2_655 . . . ?
O4 Cs1 O2 Cs1 -18.6(3) 2_655 . . 2_655 ?
O1 Cs1 O2 Cs1 101.58(18) 1_455 . . 2_655 ?
O2 Cs1 O2 Cs1 0.0 2_655 . . 2_655 ?
O22 Cs1 O2 Cs1 -172.7(8) 2 . . 2_655 ?
O1 Cs1 O2 Cs1 41.38(18) 2_655 . . 2_655 ?
O3 Cs1 O2 Cs1 -57.59(19) 2_655 . . 2_655 ?
C7 Cs1 O2 Cs1 -179.50(19) 2_665 . . 2_655 ?
C6 Cs1 O2 Cs1 171.5(2) 2_665 . . 2_655 ?
C2 Cs1 O2 Cs1 -128.9(3) . . . 2_655 ?
P1 Cs1 O2 Cs1 18.24(14) 2_655 . . 2_655 ?
P19 Cs1 O2 Cs1 -37.0(2) 2_655 . . 2_655 ?
O4 Cs2 O3 P19 -131.9(3) 1_455 . . . ?
O2 Cs2 O3 P19 33.4(3) . . . . ?
O1 Cs2 O3 P19 -22(2) 1_455 . . . ?
O1 Cs2 O3 P19 120.1(3) 2_655 . . . ?
P9 Cs2 O3 P19 -76.4(4) 1_455 . . . ?
Cs1 Cs2 O3 P19 48.9(4) . . . . ?
P11 Cs2 O3 P19 -19.7(3) . . . . ?
P1 Cs2 O3 P19 -86.0(5) 1_455 . . . ?
Cs1 Cs2 O3 P19 179.1(3) 2 . . . ?
P1 Cs2 O3 P19 108.5(3) 2_655 . . . ?
O4 Cs2 O3 Cs1 147.49(12) 1_455 . . 2_655 ?
O2 Cs2 O3 Cs1 -47.18(12) . . . 2_655 ?
O1 Cs2 O3 Cs1 -103(2) 1_455 . . 2_655 ?
O1 Cs2 O3 Cs1 39.56(19) 2_655 . . 2_655 ?
P9 Cs2 O3 Cs1 -156.97(6) 1_455 . . 2_655 ?
Cs1 Cs2 O3 Cs1 -31.66(15) . . . 2_655 ?
P11 Cs2 O3 Cs1 -100.23(15) . . . 2_655 ?
P19 Cs2 O3 Cs1 -80.6(3) . . . 2_655 ?
P1 Cs2 O3 Cs1 -166.5(2) 1_455 . . 2_655 ?
Cs1 Cs2 O3 Cs1 98.55(13) 2 . . 2_655 ?
P1 Cs2 O3 Cs1 27.93(11) 2_655 . . 2_655 ?
C1 C2 C3 C4 4.2(14) . . . . ?
Cs1 C2 C3 C4 123.5(8) . . . . ?
C2 C3 C4 C5 -0.9(14) . . . . ?
C3 C4 C5 C10 -1.9(13) . . . . ?
C3 C4 C5 C6 176.6(9) . . . . ?
C4 C5 C6 C7 -179.0(9) . . . . ?
C10 C5 C6 C7 -0.6(14) . . . . ?
C4 C5 C6 Cs1 40.4(19) . . . 2_665 ?
C10 C5 C6 Cs1 -141.1(11) . . . 2_665 ?
C5 C6 C7 C8 -0.2(14) . . . . ?
Cs1 C6 C7 C8 164.2(9) 2_665 . . . ?
C5 C6 C7 Cs1 -164.4(9) . . . 2_665 ?
C6 C7 C8 C9 0.3(14) . . . . ?
Cs1 C7 C8 C9 142.5(12) 2_665 . . . ?
O2 P1 P9 C9 -112.1(4) . . . . ?
O1 P1 P9 C9 117.6(4) . . . . ?
C1 P1 P9 C9 3.2(4) . . . . ?
Cs1 P1 P9 C9 -172.9(3) 2_655 . . . ?
Cs2 P1 P9 C9 137.4(3) 1_655 . . . ?
Cs1 P1 P9 C9 -74.4(3) . . . . ?
Cs2 P1 P9 C9 136.4(3) 2_655 . . . ?
O2 P1 P9 P11 -10.4(3) . . . . ?
O1 P1 P9 P11 -140.7(3) . . . . ?
C1 P1 P9 P11 104.8(3) . . . . ?
Cs1 P1 P9 P11 -71.21(11) 2_655 . . . ?
Cs2 P1 P9 P11 -120.97(10) 1_655 . . . ?
Cs1 P1 P9 P11 27.26(18) . . . . ?
Cs2 P1 P9 P11 -121.9(2) 2_655 . . . ?
O2 P1 P9 Cs2 110.6(3) . . . 1_655 ?
O1 P1 P9 Cs2 -19.7(2) . . . 1_655 ?
C1 P1 P9 Cs2 -134.2(3) . . . 1_655 ?
Cs1 P1 P9 Cs2 49.76(7) 2_655 . . 1_655 ?
Cs1 P1 P9 Cs2 148.23(13) . . . 1_655 ?
Cs2 P1 P9 Cs2 -0.9(2) 2_655 . . 1_655 ?
C7 C8 C9 C10 0.5(14) . . . . ?
C7 C8 C9 P9 174.2(7) . . . . ?
P11 P9 C9 C8 85.0(8) . . . . ?
P1 P9 C9 C8 -177.7(8) . . . . ?
Cs2 P9 C9 C8 -100.9(8) 1_655 . . . ?
P11 P9 C9 C10 -101.2(7) . . . . ?
P1 P9 C9 C10 -3.9(7) . . . . ?
Cs2 P9 C9 C10 72.9(8) 1_655 . . . ?
C8 C9 C10 C5 -1.4(13) . . . . ?
P9 C9 C10 C5 -175.4(7) . . . . ?
C8 C9 C10 C1 177.2(8) . . . . ?
P9 C9 C10 C1 3.2(11) . . . . ?
C4 C5 C10 C9 179.9(8) . . . . ?
C6 C5 C10 C9 1.3(13) . . . . ?
C4 C5 C10 C1 1.3(13) . . . . ?
C6 C5 C10 C1 -177.2(8) . . . . ?
C2 C1 C10 C9 -176.6(8) . . . . ?
P1 C1 C10 C9 0.1(11) . . . . ?
C2 C1 C10 C5 2.0(12) . . . . ?
P1 C1 C10 C5 178.6(7) . . . . ?
C9 P9 P11 C11 -91.9(4) . . . . ?
P1 P9 P11 C11 174.9(3) . . . . ?
Cs2 P9 P11 C11 92.8(3) 1_655 . . . ?
C9 P9 P11 P19 176.6(3) . . . . ?
P1 P9 P11 P19 83.43(12) . . . . ?
Cs2 P9 P11 P19 1.37(13) 1_655 . . . ?
C9 P9 P11 Cs2 103.5(3) . . . . ?
P1 P9 P11 Cs2 10.26(13) . . . . ?
Cs2 P9 P11 Cs2 -71.80(13) 1_655 . . . ?
O3 Cs2 P11 C11 -59.4(5) . . . . ?
O4 Cs2 P11 C11 30.9(5) 1_455 . . . ?
O2 Cs2 P11 C11 -163.1(5) . . . . ?
O1 Cs2 P11 C11 120.3(5) 1_455 . . . ?
O1 Cs2 P11 C11 -152.6(5) 2_655 . . . ?
P9 Cs2 P11 C11 77.6(4) 1_455 . . . ?
Cs1 Cs2 P11 C11 168.5(4) . . . . ?
P19 Cs2 P11 C11 -71.5(4) . . . . ?
P1 Cs2 P11 C11 98.1(4) 1_455 . . . ?
Cs1 Cs2 P11 C11 41.6(5) 2 . . . ?
P1 Cs2 P11 C11 -139.2(4) 2_655 . . . ?
O3 Cs2 P11 P9 97.0(2) . . . . ?
O4 Cs2 P11 P9 -172.63(15) 1_455 . . . ?
O2 Cs2 P11 P9 -6.60(16) . . . . ?
O1 Cs2 P11 P9 -83.25(18) 1_455 . . . ?
O1 Cs2 P11 P9 3.9(2) 2_655 . . . ?
P9 Cs2 P11 P9 -125.98(12) 1_455 . . . ?
Cs1 Cs2 P11 P9 -35.05(11) . . . . ?
P19 Cs2 P11 P9 85.00(14) . . . . ?
P1 Cs2 P11 P9 -105.44(12) 1_455 . . . ?
Cs1 Cs2 P11 P9 -161.98(10) 2 . . . ?
P1 Cs2 P11 P9 17.22(13) 2_655 . . . ?
O3 Cs2 P11 P19 12.01(17) . . . . ?
O4 Cs2 P11 P19 102.37(15) 1_455 . . . ?
O2 Cs2 P11 P19 -91.60(16) . . . . ?
O1 Cs2 P11 P19 -168.24(15) 1_455 . . . ?
O1 Cs2 P11 P19 -81.1(2) 2_655 . . . ?
P9 Cs2 P11 P19 149.02(9) 1_455 . . . ?
Cs1 Cs2 P11 P19 -120.05(8) . . . . ?
P1 Cs2 P11 P19 169.57(8) 1_455 . . . ?
Cs1 Cs2 P11 P19 113.03(15) 2 . . . ?
P1 Cs2 P11 P19 -67.78(10) 2_655 . . . ?
P9 P11 C11 C12 85.5(7) . . . . ?
P19 P11 C11 C12 179.0(7) . . . . ?
Cs2 P11 C11 C12 -115.6(7) . . . . ?
P9 P11 C11 C20 -99.7(6) . . . . ?
P19 P11 C11 C20 -6.1(7) . . . . ?
Cs2 P11 C11 C20 59.3(9) . . . . ?
C20 C11 C12 C13 3.2(13) . . . . ?
P11 C11 C12 C13 177.9(7) . . . . ?
C11 C12 C13 C14 -2.5(13) . . . . ?
C12 C13 C14 C15 -0.8(13) . . . . ?
C13 C14 C15 C20 3.3(13) . . . . ?
C13 C14 C15 C16 -178.6(9) . . . . ?
C14 C15 C16 C17 178.4(9) . . . . ?
C20 C15 C16 C17 -3.4(14) . . . . ?
C15 C16 C17 C18 4.9(14) . . . . ?
C16 C17 C18 C19 -2.7(14) . . . . ?
Cs2 O4 P19 O3 155.2(8) 1_655 . . . ?
Cs1 O4 P19 O3 25.8(4) 2_655 . . . ?
Cs2 O4 P19 C19 -76.9(9) 1_655 . . . ?
Cs1 O4 P19 C19 153.7(3) 2_655 . . . ?
Cs2 O4 P19 P11 28.0(10) 1_655 . . . ?
Cs1 O4 P19 P11 -101.4(2) 2_655 . . . ?
Cs2 O4 P19 Cs1 129.4(10) 1_655 . . 2_655 ?
Cs2 O4 P19 Cs2 108.6(9) 1_655 . . . ?
Cs1 O4 P19 Cs2 -20.8(3) 2_655 . . . ?
Cs2 O3 P19 O4 -98.7(4) . . . . ?
Cs1 O3 P19 O4 -20.5(3) 2_655 . . . ?
Cs2 O3 P19 C19 134.7(4) . . . . ?
Cs1 O3 P19 C19 -147.2(3) 2_655 . . . ?
Cs2 O3 P19 P11 29.2(4) . . . . ?
Cs1 O3 P19 P11 107.36(15) 2_655 . . . ?
Cs2 O3 P19 Cs1 -78.1(3) . . . 2_655 ?
Cs1 O3 P19 Cs2 78.1(3) 2_655 . . . ?
C11 P11 P19 O4 -107.7(4) . . . . ?
P9 P11 P19 O4 -7.6(3) . . . . ?
Cs2 P11 P19 O4 110.5(3) . . . . ?
C11 P11 P19 O3 121.9(4) . . . . ?
P9 P11 P19 O3 -138.0(3) . . . . ?
Cs2 P11 P19 O3 -19.9(3) . . . . ?
C11 P11 P19 C19 5.9(4) . . . . ?
P9 P11 P19 C19 106.1(3) . . . . ?
Cs2 P11 P19 C19 -135.9(3) . . . . ?
C11 P11 P19 Cs1 -161.4(3) . . . 2_655 ?
P9 P11 P19 Cs1 -61.22(12) . . . 2_655 ?
Cs2 P11 P19 Cs1 56.82(7) . . . 2_655 ?
C11 P11 P19 Cs2 141.8(3) . . . . ?
P9 P11 P19 Cs2 -118.04(10) . . . . ?
O3 Cs2 P19 O4 102.3(5) . . . . ?
O4 Cs2 P19 O4 157.1(3) 1_455 . . . ?
O2 Cs2 P19 O4 -39.8(3) . . . . ?
O1 Cs2 P19 O4 -82.0(4) 1_455 . . . ?
O1 Cs2 P19 O4 28.4(3) 2_655 . . . ?
P9 Cs2 P19 O4 -142.3(2) 1_455 . . . ?
Cs1 Cs2 P19 O4 -37.3(3) . . . . ?
P11 Cs2 P19 O4 -106.4(3) . . . . ?
P1 Cs2 P19 O4 -125.0(3) 1_455 . . . ?
Cs1 Cs2 P19 O4 100.9(3) 2 . . . ?
P1 Cs2 P19 O4 23.8(3) 2_655 . . . ?
O4 Cs2 P19 O3 54.9(4) 1_455 . . . ?
O2 Cs2 P19 O3 -142.1(4) . . . . ?
O1 Cs2 P19 O3 175.7(4) 1_455 . . . ?
O1 Cs2 P19 O3 -73.8(4) 2_655 . . . ?
P9 Cs2 P19 O3 115.5(4) 1_455 . . . ?
Cs1 Cs2 P19 O3 -139.6(4) . . . . ?
P11 Cs2 P19 O3 151.4(4) . . . . ?
P1 Cs2 P19 O3 132.7(4) 1_455 . . . ?
Cs1 Cs2 P19 O3 -1.3(4) 2 . . . ?
P1 Cs2 P19 O3 -78.5(4) 2_655 . . . ?
O3 Cs2 P19 C19 -70.3(5) . . . . ?
O4 Cs2 P19 C19 -15.4(4) 1_455 . . . ?
O2 Cs2 P19 C19 147.6(4) . . . . ?
O1 Cs2 P19 C19 105.4(5) 1_455 . . . ?
O1 Cs2 P19 C19 -144.1(4) 2_655 . . . ?
P9 Cs2 P19 C19 45.2(4) 1_455 . . . ?
Cs1 Cs2 P19 C19 150.2(4) . . . . ?
P11 Cs2 P19 C19 81.1(4) . . . . ?
P1 Cs2 P19 C19 62.4(4) 1_455 . . . ?
Cs1 Cs2 P19 C19 -71.6(4) 2 . . . ?
P1 Cs2 P19 C19 -148.8(4) 2_655 . . . ?
O3 Cs2 P19 P11 -151.4(4) . . . . ?
O4 Cs2 P19 P11 -96.49(14) 1_455 . . . ?
O2 Cs2 P19 P11 66.55(14) . . . . ?
O1 Cs2 P19 P11 24.4(3) 1_455 . . . ?
O1 Cs2 P19 P11 134.81(15) 2_655 . . . ?
P9 Cs2 P19 P11 -35.90(10) 1_455 . . . ?
Cs1 Cs2 P19 P11 69.10(9) . . . . ?
P1 Cs2 P19 P11 -18.66(14) 1_455 . . . ?
Cs1 Cs2 P19 P11 -152.68(8) 2 . . . ?
P1 Cs2 P19 P11 130.16(9) 2_655 . . . ?
O3 Cs2 P19 Cs1 85.4(4) . . . 2_655 ?
O4 Cs2 P19 Cs1 140.22(12) 1_455 . . 2_655 ?
O2 Cs2 P19 Cs1 -56.74(12) . . . 2_655 ?
O1 Cs2 P19 Cs1 -98.9(3) 1_455 . . 2_655 ?
O1 Cs2 P19 Cs1 11.52(14) 2_655 . . 2_655 ?
P9 Cs2 P19 Cs1 -159.18(4) 1_455 . . 2_655 ?
Cs1 Cs2 P19 Cs1 -54.19(5) . . . 2_655 ?
P11 Cs2 P19 Cs1 -123.29(10) . . . 2_655 ?
P1 Cs2 P19 Cs1 -141.95(8) 1_455 . . 2_655 ?
Cs1 Cs2 P19 Cs1 84.04(9) 2 . . 2_655 ?
P1 Cs2 P19 Cs1 6.88(5) 2_655 . . 2_655 ?
C17 C18 C19 C20 -0.8(13) . . . . ?
C17 C18 C19 P19 179.8(7) . . . . ?
O4 P19 C19 C18 -70.9(9) . . . . ?
O3 P19 C19 C18 59.3(9) . . . . ?
P11 P19 C19 C18 173.8(8) . . . . ?
Cs1 P19 C19 C18 -29.7(12) 2_655 . . . ?
Cs2 P19 C19 C18 101.9(8) . . . . ?
O4 P19 C19 C20 109.7(7) . . . . ?
O3 P19 C19 C20 -120.1(7) . . . . ?
P11 P19 C19 C20 -5.6(7) . . . . ?
Cs1 P19 C19 C20 150.9(5) 2_655 . . . ?
Cs2 P19 C19 C20 -77.4(7) . . . . ?
C12 C11 C20 C15 -0.6(13) . . . . ?
P11 C11 C20 C15 -175.6(7) . . . . ?
C12 C11 C20 C19 178.7(8) . . . . ?
P11 C11 C20 C19 3.7(11) . . . . ?
C14 C15 C20 C11 -2.7(13) . . . . ?
C16 C15 C20 C11 179.1(8) . . . . ?
C14 C15 C20 C19 178.1(8) . . . . ?
C16 C15 C20 C19 -0.1(12) . . . . ?
C18 C19 C20 C11 -177.1(9) . . . . ?
P19 C19 C20 C11 2.3(11) . . . . ?
C18 C19 C20 C15 2.2(13) . . . . ?
P19 C19 C20 C15 -178.4(7) . . . . ?
